data_2240286
loop_
_publ_author_name
'Mague, Joel T.'
'Mohamed, Shaaban K.'
'Akkurt, Mehmet'
'Ahmed, Eman A.'
'Omran, Omran A.'

_publ_section_title
;
 Crystal structure of ethyl
 2-[2-((1<i>E</i>)-{(1<i>E</i>)-2-[2-(2-ethoxy-2-oxoethoxy)benzylidene]hydrazin-1-ylidene}methyl)phenoxy]acetate
;
_journal_coeditor_code HB7321
_journal_issue 1
_journal_name_full 'Acta Crystallographica Section E'
_journal_page_first o16
_journal_paper_doi 10.1107/S2056989014025584
_journal_volume 71
_journal_year 2015
_chemical_formula_iupac 'C22 H24 N2 O6'
_chemical_formula_moiety 'C22 H24 N2 O6'
_chemical_formula_sum 'C22 H24 N2 O6'
_chemical_formula_weight 412.43
_chemical_name_systematic
'Ethyl 2-[2-((1<i>E</i>)-{(1<i>E</i>)-2-[2-(2-ethoxy-2-oxoethoxy)benzylidene]hydrazin-1-ylidene}methyl)phenoxy]acetate'
_space_group_crystal_system monoclinic
_space_group_IT_number 15
_space_group_name_Hall '-C 2yc'
_space_group_name_H-M_alt 'C 1 2/c 1'
_symmetry_space_group_name_Hall '-C 2yc'
_symmetry_space_group_name_H-M 'C 1 2/c 1'
_atom_sites_solution_hydrogens geom
_atom_sites_solution_primary direct
_atom_sites_solution_secondary difmap
_audit_creation_method SHELXL-2014/6
_cell_angle_alpha 90
_cell_angle_beta 93.2260(10)
_cell_angle_gamma 90
_cell_formula_units_Z 4
_cell_length_a 18.2073(5)
_cell_length_b 11.7758(3)
_cell_length_c 9.9950(3)
_cell_measurement_reflns_used 7734
_cell_measurement_temperature 150(2)
_cell_measurement_theta_max 72.33
_cell_measurement_theta_min 4.47
_cell_volume 2139.59(10)
_computing_cell_refinement
;
<i>SAINT</i> (Bruker, 2014)
;
_computing_data_collection
;
<i>APEX2</i> (Bruker, 2014)
;
_computing_data_reduction
;
<i>SAINT</i>  (Bruker, 2014)
;
_computing_molecular_graphics
;
<i>DIAMOND</i> (Brandenburg & Putz, 2012)
;
_computing_publication_material
;
<i>SHELXTL</i> (Bruker, 2014)
;
_computing_structure_refinement
;
<i>SHELXL2014</i> (Sheldrick, 2008)
;
_computing_structure_solution
;
<i>SHELXT</i> (Bruker, 2014)
;
_diffrn_ambient_temperature 150(2)
_diffrn_detector_area_resol_mean 10.4167
_diffrn_measured_fraction_theta_full 0.999
_diffrn_measured_fraction_theta_max 0.999
_diffrn_measurement_device_type 'Bruker D8 VENTURE PHOTON 100 CMOS'
_diffrn_measurement_method '\w scans'
_diffrn_radiation_monochromator mirror
_diffrn_radiation_type CuK\a
_diffrn_radiation_wavelength 1.54178
_diffrn_reflns_av_R_equivalents 0.0318
_diffrn_reflns_limit_h_max 22
_diffrn_reflns_limit_h_min -22
_diffrn_reflns_limit_k_max 14
_diffrn_reflns_limit_k_min -13
_diffrn_reflns_limit_l_max 12
_diffrn_reflns_limit_l_min -12
_diffrn_reflns_number 12339
_diffrn_reflns_theta_full 72.300
_diffrn_reflns_theta_max 72.326
_diffrn_reflns_theta_min 4.474
_exptl_absorpt_coefficient_mu 0.778
_exptl_absorpt_correction_T_max 0.94
_exptl_absorpt_correction_T_min 0.88
_exptl_absorpt_correction_type multi-scan
_exptl_absorpt_process_details
;
(<i>SADABS</i>; Bruker, 2014)
;
_exptl_crystal_colour 'pale yellow'
_exptl_crystal_density_diffrn 1.280
_exptl_crystal_density_method 'not measured'
_exptl_crystal_description block
_exptl_crystal_F_000 872
_exptl_crystal_size_max 0.159
_exptl_crystal_size_mid 0.146
_exptl_crystal_size_min 0.074
_refine_diff_density_max 0.185
_refine_diff_density_min -0.212
_refine_ls_extinction_method none
_refine_ls_goodness_of_fit_ref 1.060
_refine_ls_hydrogen_treatment constr
_refine_ls_matrix_type full
_refine_ls_number_parameters 137
_refine_ls_number_reflns 2124
_refine_ls_number_restraints 0
_refine_ls_restrained_S_all 1.060
_refine_ls_R_factor_all 0.0419
_refine_ls_R_factor_gt 0.0346
_refine_ls_shift/su_max 0.000
_refine_ls_shift/su_mean 0.000
_refine_ls_structure_factor_coef Fsqd
_refine_ls_weighting_details 'w=1/[\s^2^(Fo^2^)+(0.0498P)^2^+0.7328P] where P=(Fo^2^+2Fc^2^)/3'
_refine_ls_weighting_scheme calc
_refine_ls_wR_factor_gt 0.0877
_refine_ls_wR_factor_ref 0.0935
_reflns_number_gt 1801
_reflns_number_total 2124
_reflns_threshold_expression I>2\s(I)
_cod_data_source_file hb7321sup1.cif
_cod_data_source_block I
_cod_database_code 2240286
_cod_database_fobs_code 2240286
_shelx_space_group_comment
;
The symmetry employed for this shelxl refinement is uniquely defined
by the following loop, which should always be used as a source of
symmetry information in preference to the above space-group names.
They are only intended as comments.
;
_shelx_estimated_absorpt_t_min 0.886
_shelx_estimated_absorpt_t_max 0.945
_shelxl_version_number 2014/6

loop_
_space_group_symop_operation_xyz
'x, y, z'
'-x, y, -z+1/2'
'x+1/2, y+1/2, z'
'-x+1/2, y+1/2, -z+1/2'
'-x, -y, -z'
'x, -y, z-1/2'
'-x+1/2, -y+1/2, -z'
'x+1/2, -y+1/2, z-1/2'

loop_
_atom_site_type_symbol
_atom_site_label
_atom_site_fract_x
_atom_site_fract_y
_atom_site_fract_z
_atom_site_U_iso_or_equiv
_atom_site_adp_type
_atom_site_calc_flag
_atom_site_occupancy
O O1 0.65269(5) 0.39734(7) 0.64113(8) 0.0303(2) Uani d 1
O O2 0.60379(5) 0.59761(8) 0.72472(8) 0.0394(2) Uani d 1
O O3 0.57361(5) 0.65089(7) 0.51290(8) 0.0310(2) Uani d 1
N N1 0.74455(5) 0.21539(8) 0.94262(9) 0.0274(2) Uani d 1
C C1 0.66504(6) 0.28591(9) 0.60919(11) 0.0247(2) Uani d 1
C C2 0.69652(6) 0.21893(9) 0.71363(10) 0.0240(2) Uani d 1
C C3 0.70953(6) 0.10397(10) 0.68869(12) 0.0283(3) Uani d 1
H H3 0.7311 0.0577 0.7581 0.034 Uiso calc 1
C C4 0.69152(7) 0.05673(10) 0.56450(12) 0.0314(3) Uani d 1
H H4 0.6996 -0.0218 0.5492 0.038 Uiso calc 1
C C5 0.66146(7) 0.12522(11) 0.46220(12) 0.0308(3) Uani d 1
H H5 0.6497 0.0930 0.3765 0.037 Uiso calc 1
C C6 0.64838(6) 0.23969(10) 0.48302(11) 0.0277(3) Uani d 1
H H6 0.6283 0.2859 0.4121 0.033 Uiso calc 1
C C7 0.71462(6) 0.27139(9) 0.84382(11) 0.0253(2) Uani d 1
H H7 0.7039 0.3496 0.8557 0.030 Uiso calc 1
C C8 0.61552(7) 0.46587(10) 0.54257(11) 0.0284(3) Uani d 1
H H8A 0.5696 0.4282 0.5085 0.034 Uiso calc 1
H H8B 0.6470 0.4784 0.4664 0.034 Uiso calc 1
C C9 0.59814(6) 0.57753(10) 0.60731(11) 0.0274(3) Uani d 1
C C10 0.55682(7) 0.76451(11) 0.55916(13) 0.0378(3) Uani d 1
H H10A 0.6004 0.7979 0.6081 0.045 Uiso calc 1
H H10B 0.5159 0.7618 0.6203 0.045 Uiso calc 1
C C11 0.53530(8) 0.83464(12) 0.43762(16) 0.0463(4) Uani d 1
H H11A 0.5767 0.8387 0.3793 0.069 Uiso calc 1
H H11B 0.5221 0.9114 0.4656 0.069 Uiso calc 1
H H11C 0.4930 0.7995 0.3887 0.069 Uiso calc 1

loop_
_atom_site_aniso_label
_atom_site_aniso_U_11
_atom_site_aniso_U_22
_atom_site_aniso_U_33
_atom_site_aniso_U_12
_atom_site_aniso_U_13
_atom_site_aniso_U_23
O1 0.0445(5) 0.0230(4) 0.0226(4) 0.0049(3) -0.0062(3) 0.0004(3)
O2 0.0579(6) 0.0364(5) 0.0234(4) 0.0062(4) -0.0031(4) -0.0042(4)
O3 0.0402(5) 0.0251(4) 0.0273(4) 0.0064(3) -0.0017(3) 0.0001(3)
N1 0.0353(5) 0.0252(5) 0.0214(5) -0.0008(4) -0.0014(4) 0.0006(4)
C1 0.0270(5) 0.0233(6) 0.0241(5) -0.0009(4) 0.0031(4) 0.0011(4)
C2 0.0257(5) 0.0250(6) 0.0215(5) -0.0021(4) 0.0025(4) 0.0017(4)
C3 0.0310(6) 0.0254(6) 0.0285(6) 0.0003(4) 0.0015(4) 0.0041(4)
C4 0.0381(7) 0.0235(6) 0.0327(6) 0.0008(5) 0.0018(5) -0.0033(5)
C5 0.0359(6) 0.0323(6) 0.0242(6) 0.0000(5) 0.0010(5) -0.0049(5)
C6 0.0320(6) 0.0294(6) 0.0217(5) 0.0002(4) 0.0000(4) 0.0015(4)
C7 0.0295(6) 0.0229(5) 0.0234(5) -0.0010(4) 0.0020(4) 0.0020(4)
C8 0.0366(6) 0.0258(6) 0.0221(5) 0.0030(4) -0.0036(4) 0.0017(4)
C9 0.0293(6) 0.0280(6) 0.0245(5) 0.0003(4) -0.0018(4) -0.0001(4)
C10 0.0436(7) 0.0268(6) 0.0432(7) 0.0086(5) 0.0032(6) -0.0040(5)
C11 0.0472(8) 0.0350(7) 0.0578(9) 0.0141(6) 0.0135(7) 0.0127(7)

loop_
_atom_type_symbol
_atom_type_description
_atom_type_scat_dispersion_real
_atom_type_scat_dispersion_imag
_atom_type_scat_source
C C 0.0181 0.0091 'International Tables Vol C Tables 4.2.6.8 and 6.1.1.4'
H H 0.0000 0.0000 'International Tables Vol C Tables 4.2.6.8 and 6.1.1.4'
N N 0.0311 0.0180 'International Tables Vol C Tables 4.2.6.8 and 6.1.1.4'
O O 0.0492 0.0322 'International Tables Vol C Tables 4.2.6.8 and 6.1.1.4'

loop_
_geom_angle_atom_site_label_1
_geom_angle_atom_site_label_2
_geom_angle_atom_site_label_3
_geom_angle_site_symmetry_3
_geom_angle
C1 O1 C8 . 117.47(9)
C9 O3 C10 . 115.97(9)
C7 N1 N1 7_657 111.26(12)
O1 C1 C6 . 123.70(10)
O1 C1 C2 . 115.44(9)
C6 C1 C2 . 120.86(10)
C3 C2 C1 . 118.49(10)
C3 C2 C7 . 122.39(10)
C1 C2 C7 . 119.11(10)
C4 C3 C2 . 121.01(11)
C4 C3 H3 . 119.5
C2 C3 H3 . 119.5
C3 C4 C5 . 119.38(11)
C3 C4 H4 . 120.3
C5 C4 H4 . 120.3
C6 C5 C4 . 121.16(11)
C6 C5 H5 . 119.4
C4 C5 H5 . 119.4
C5 C6 C1 . 119.07(11)
C5 C6 H6 . 120.5
C1 C6 H6 . 120.5
N1 C7 C2 . 122.19(10)
N1 C7 H7 . 118.9
C2 C7 H7 . 118.9
O1 C8 C9 . 107.59(9)
O1 C8 H8A . 110.2
C9 C8 H8A . 110.2
O1 C8 H8B . 110.2
C9 C8 H8B . 110.2
H8A C8 H8B . 108.5
O2 C9 O3 . 124.86(11)
O2 C9 C8 . 125.82(11)
O3 C9 C8 . 109.30(9)
O3 C10 C11 . 107.37(11)
O3 C10 H10A . 110.2
C11 C10 H10A . 110.2
O3 C10 H10B . 110.2
C11 C10 H10B . 110.2
H10A C10 H10B . 108.5
C10 C11 H11A . 109.5
C10 C11 H11B . 109.5
H11A C11 H11B . 109.5
C10 C11 H11C . 109.5
H11A C11 H11C . 109.5
H11B C11 H11C . 109.5

loop_
_geom_bond_atom_site_label_1
_geom_bond_atom_site_label_2
_geom_bond_site_symmetry_2
_geom_bond_distance
O1 C1 . 1.3720(14)
O1 C8 . 1.4159(13)
O2 C9 . 1.1958(14)
O3 C9 . 1.3374(14)
O3 C10 . 1.4537(14)
N1 C7 . 1.2831(14)
N1 N1 7_657 1.4121(18)
C1 C6 . 1.3912(15)
C1 C2 . 1.4046(15)
C2 C3 . 1.3991(16)
C2 C7 . 1.4613(15)
C3 C4 . 1.3827(16)
C3 H3 . 0.9500
C4 C5 . 1.3901(17)
C4 H4 . 0.9500
C5 C6 . 1.3867(17)
C5 H5 . 0.9500
C6 H6 . 0.9500
C7 H7 . 0.9500
C8 C9 . 1.5070(15)
C8 H8A . 0.9900
C8 H8B . 0.9900
C10 C11 . 1.5025(19)
C10 H10A . 0.9900
C10 H10B . 0.9900
C11 H11A . 0.9800
C11 H11B . 0.9800
C11 H11C . 0.9800

loop_
_geom_hbond_atom_site_label_D
_geom_hbond_atom_site_label_H
_geom_hbond_atom_site_label_A
_geom_hbond_site_symmetry_A
_geom_hbond_distance_DH
_geom_hbond_distance_HA
_geom_hbond_distance_DA
_geom_hbond_angle_DHA
_geom_hbond_publ_flag
C6 H6 O2 6_565 0.95 2.34 3.2802(14) 168 yes

loop_
_geom_torsion_atom_site_label_1
_geom_torsion_atom_site_label_2
_geom_torsion_atom_site_label_3
_geom_torsion_atom_site_label_4
_geom_torsion_site_symmetry_1
_geom_torsion
C8 O1 C1 C6 . 5.25(16)
C8 O1 C1 C2 . -174.91(9)
O1 C1 C2 C3 . 178.99(9)
C6 C1 C2 C3 . -1.17(16)
O1 C1 C2 C7 . -1.15(15)
C6 C1 C2 C7 . 178.69(10)
C1 C2 C3 C4 . -0.39(17)
C7 C2 C3 C4 . 179.75(10)
C2 C3 C4 C5 . 1.38(18)
C3 C4 C5 C6 . -0.83(18)
C4 C5 C6 C1 . -0.70(18)
O1 C1 C6 C5 . -178.46(10)
C2 C1 C6 C5 . 1.71(17)
N1 N1 C7 C2 7_657 -179.14(10)
C3 C2 C7 N1 . 1.02(17)
C1 C2 C7 N1 . -178.84(10)
C1 O1 C8 C9 . 171.36(9)
C10 O3 C9 O2 . 3.46(17)
C10 O3 C9 C8 . -177.91(10)
O1 C8 C9 O2 . -11.11(17)
O1 C8 C9 O3 . 170.27(9)
C9 O3 C10 C11 . 176.28(10)
